data_1539548
loop_
_publ_author_name
'von der Muehll, R.'
'Dumora, D.'
'Ravez, J.'
'Hagenmuller, P.'

_publ_section_title
;
 Deux Nouvelles Structures Difluorine et Trifluorine
;
_journal_name_full 'Journal of Solid State Chemistry'
_journal_page_first 262
_journal_page_last 268
_journal_volume 2
_journal_year 1970
_chemical_formula_sum 'Cu F6 Sr2'
_chemical_name_systematic 'Sr2 Cu F6'
_space_group_IT_number 117
_symmetry_space_group_name_Hall 'P -4 -2ab'
_symmetry_space_group_name_H-M 'P -4 b 2'
_cell_angle_alpha 90
_cell_angle_beta 90
_cell_angle_gamma 90
_cell_formula_units_Z 4
_cell_length_a 5.71
_cell_length_b 5.71
_cell_length_c 16.458
_cell_volume 536.598
_citation_journal_id_ASTM JSSCBI
_cod_data_source_file vonderMuehll_JSSCBI_1970_1097.cif
_cod_data_source_block Cu1F6Sr2
_cod_original_cell_volume 536.5983
_cod_original_formula_sum 'Cu1 F6 Sr2'
_cod_database_code 1539548

loop_
_symmetry_equiv_pos_as_xyz
x,y,z
y,-x,-z
-x,-y,z
-y,x,-z
-x+1/2,y+1/2,z
y+1/2,x+1/2,-z
x+1/2,-y+1/2,z
-y+1/2,-x+1/2,-z

loop_
_atom_site_label
_atom_site_type_symbol
_atom_site_fract_x
_atom_site_fract_y
_atom_site_fract_z
_atom_site_occupancy
_atom_site_U_iso_or_equiv
F2 F-1 0.235 0.259 0.251 1 0.0
Sr1 Sr+2 0 0.5 0.162 1 0.0
Cu1 Cu+2 0 0 0 1 0.0
F1 F-1 0.357 0.323 0.075 1 0.0
Sr2 Sr+2 0 0 0.337 1 0.0
Cu2 Cu+2 0 0.5 0.5 1 0.0
F3 F-1 0.323 0.142 0.422 1 0.0
